data_1010764
loop_
_publ_author_name
'Peacock, M A'
'Berry, L G'

_publ_section_title
;
Roentgenographic observations on ore minerals
;
_journal_coden_ASTM UTSGAL
_journal_name_full
;
University of Toronto Studies, Geological Series
;
_journal_page_first 47
_journal_page_last 69
_journal_volume 44
_journal_year 1940
_chemical_compound_source 'from the Temiskaming Mine, Cobalt, Ontario'
_chemical_formula_structural '(Co Ni Fe)9.1 (As S)22.8'
_chemical_formula_sum 'As22.8 Co9.1 Fe9.1 Ni9.1 S22.8'
_chemical_name_mineral Skutterudite
_chemical_name_systematic 'Cobalt nickel iron arsenic sulfide *'
_space_group_IT_number 204
_symmetry_cell_setting cubic
_symmetry_Int_Tables_number 204
_symmetry_space_group_name_Hall '-I 2 2 3'
_symmetry_space_group_name_H-M 'I m -3'
_cell_angle_alpha 90
_cell_angle_beta 90
_cell_angle_gamma 90
_cell_formula_units_Z 1
_cell_length_a 8.18(1)
_cell_length_b 8.18
_cell_length_c 8.18
_cell_volume 547.3
_cod_database_code 1010764

loop_
_symmetry_equiv_pos_as_xyz
x,y,z
x,-y,-z
-x,y,-z
-x,-y,z
y,z,x
-y,-z,x
y,-z,-x
-y,z,-x
z,x,y
-z,x,-y
-z,-x,y
z,-x,-y
-x,-y,-z
-x,y,z
x,-y,z
x,y,-z
-y,-z,-x
y,z,-x
-y,z,x
y,-z,x
-z,-x,-y
z,-x,y
z,x,-y
-z,x,y
1/2+x,1/2+y,1/2+z
1/2+x,1/2-y,1/2-z
1/2-x,1/2+y,1/2-z
1/2-x,1/2-y,1/2+z
1/2+y,1/2+z,1/2+x
1/2-y,1/2-z,1/2+x
1/2+y,1/2-z,1/2-x
1/2-y,1/2+z,1/2-x
1/2+z,1/2+x,1/2+y
1/2-z,1/2+x,1/2-y
1/2-z,1/2-x,1/2+y
1/2+z,1/2-x,1/2-y
1/2-x,1/2-y,1/2-z
1/2-x,1/2+y,1/2+z
1/2+x,1/2-y,1/2+z
1/2+x,1/2+y,1/2-z
1/2-y,1/2-z,1/2-x
1/2+y,1/2+z,1/2-x
1/2-y,1/2+z,1/2+x
1/2+y,1/2-z,1/2+x
1/2-z,1/2-x,1/2-y
1/2+z,1/2-x,1/2+y
1/2+z,1/2+x,1/2-y
1/2-z,1/2+x,1/2+y

loop_
_atom_site_label
_atom_site_fract_x
_atom_site_fract_y
_atom_site_fract_z
? ? ? ?
